data_7038903
loop_
_publ_author_name
'Song, Xue-Qin'
'Liu, Pan-Pan'
'Liu, Yuan-Ang'
'Zhou, Jing-Jing'
'Wang, Xiao-Long'

_publ_section_title
;
 Two dodecanuclear heterometallic [Zn6Ln6] clusters constructed by a
 multidentate salicylamide salen-like ligand: synthesis, structure,
 luminescence and magnetic properties.
;
_journal_issue 19
_journal_name_full 'Dalton transactions (Cambridge, England : 2003)'
_journal_page_first 8154
_journal_page_last 8163
_journal_paper_doi 10.1039/c6dt00212a
_journal_volume 45
_journal_year 2016
_chemical_formula_sum 'C108 H136 Dy6 N18 O58 Zn6'
_chemical_formula_weight 3981.70
_space_group_crystal_system orthorhombic
_space_group_IT_number 62
_space_group_name_Hall '-P 2ac 2n'
_space_group_name_H-M_alt 'P n m a'
_symmetry_space_group_name_Hall '-P 2ac 2n'
_symmetry_space_group_name_H-M 'P n m a'
_atom_sites_solution_hydrogens mixed
_audit_creation_method SHELXL-2014/7
_audit_update_record
;
2016-03-17 deposited with the CCDC.
2016-03-30 downloaded from the CCDC.
;
_cell_angle_alpha 90
_cell_angle_beta 90
_cell_angle_gamma 90
_cell_formula_units_Z 4
_cell_length_a 26.6656(8)
_cell_length_b 19.1031(6)
_cell_length_c 31.7191(8)
_cell_measurement_reflns_used 6716
_cell_measurement_temperature 293(2)
_cell_measurement_theta_max 28.0740
_cell_measurement_theta_min 3.5920
_cell_volume 16157.6(8)
_computing_cell_refinement
;
CrysAlisPro, Agilent Technologies,
Version 1.171.37.35 (release 13-08-2014 CrysAlis171 .NET)
(compiled Aug 13 2014,18:06:01)
;
_computing_data_collection
;
CrysAlisPro, Agilent Technologies,
Version 1.171.37.35 (release 13-08-2014 CrysAlis171 .NET)
(compiled Aug 13 2014,18:06:01)
;
_computing_data_reduction
;
CrysAlisPro, Agilent Technologies,
Version 1.171.37.35 (release 13-08-2014 CrysAlis171 .NET)
(compiled Aug 13 2014,18:06:01)
;
_computing_publication_material 'SHELXL-2014/7 (Sheldrick, 2014)'
_computing_structure_refinement 'SHELXL-2014/7 (Sheldrick, 2014)'
_computing_structure_solution 'SHELXS (Sheldrick, 2008)'
_diffrn_ambient_temperature 293(2)
_diffrn_detector_area_resol_mean 16.0733
_diffrn_measured_fraction_theta_full 0.996
_diffrn_measured_fraction_theta_max 0.997
_diffrn_measurement_device_type 'SuperNova, Dual, Cu at zero, Eos'
_diffrn_measurement_method '\w scans'
_diffrn_radiation_type MoK\a
_diffrn_radiation_wavelength 0.710
_diffrn_reflns_av_R_equivalents 0.0584
_diffrn_reflns_av_unetI/netI 0.0844
_diffrn_reflns_Laue_measured_fraction_full 0.996
_diffrn_reflns_Laue_measured_fraction_max 0.997
_diffrn_reflns_limit_h_max 32
_diffrn_reflns_limit_h_min -12
_diffrn_reflns_limit_k_max 23
_diffrn_reflns_limit_k_min -13
_diffrn_reflns_limit_l_max 33
_diffrn_reflns_limit_l_min -39
_diffrn_reflns_number 44514
_diffrn_reflns_point_group_measured_fraction_full 0.996
_diffrn_reflns_point_group_measured_fraction_max 0.997
_diffrn_reflns_theta_full 25.214
_diffrn_reflns_theta_max 25.994
_diffrn_reflns_theta_min 3.381
_diffrn_source 'SuperNova (Mo) X-ray Source'
_exptl_absorpt_coefficient_mu 3.668
_exptl_absorpt_correction_T_max 1.0000
_exptl_absorpt_correction_T_min 0.8124
_exptl_absorpt_correction_type multi-scan
_exptl_crystal_colour Yellow
_exptl_crystal_density_diffrn 1.633
_exptl_crystal_description Block
_exptl_crystal_F_000 7800
_exptl_crystal_size_max 0.21
_exptl_crystal_size_mid 0.12
_exptl_crystal_size_min 0.05
_refine_diff_density_max 3.011
_refine_diff_density_min -3.497
_refine_diff_density_rms 0.225
_refine_ls_extinction_method none
_refine_ls_goodness_of_fit_ref 1.015
_refine_ls_hydrogen_treatment constr
_refine_ls_matrix_type full
_refine_ls_number_parameters 917
_refine_ls_number_reflns 16376
_refine_ls_number_restraints 81
_refine_ls_restrained_S_all 1.019
_refine_ls_R_factor_all 0.1077
_refine_ls_R_factor_gt 0.0711
_refine_ls_shift/su_max 0.002
_refine_ls_shift/su_mean 0.000
_refine_ls_structure_factor_coef Fsqd
_refine_ls_weighting_details 'w=1/[\s^2^(Fo^2^)+(0.0450P)^2^+317.0000P] where P=(Fo^2^+2Fc^2^)/3'
_refine_ls_weighting_scheme calc
_refine_ls_wR_factor_gt 0.1533
_refine_ls_wR_factor_ref 0.1699
_reflns_Friedel_coverage 0.000
_reflns_number_gt 10644
_reflns_number_total 16376
_reflns_threshold_expression 'I > 2\s(I)'
_cod_data_source_file c6dt00212a7.cif
_cod_data_source_block 2
_cod_depositor_comments 'Adding full bibliography for 7038902--7038903.cif.'
_cod_database_code 7038903
_shelx_shelxl_version_number 2014/7
_shelx_space_group_comment
;
The symmetry employed for this shelxl refinement is uniquely defined
by the following loop, which should always be used as a source of
symmetry information in preference to the above space-group names.
They are only intended as comments.
;
_exptl_absorpt_special_details
;
CrysAlisPro, Agilent Technologies,
Version 1.171.37.35 (release 13-08-2014 CrysAlis171 .NET)
(compiled Aug 13 2014,18:06:01)
Empirical absorption correction using spherical harmonics,
 implemented in SCALE3 ABSPACK scaling algorithm.
;

loop_
_space_group_symop_operation_xyz
'x, y, z'
'-x+1/2, -y, z+1/2'
'x+1/2, -y+1/2, -z+1/2'
'-x, y+1/2, -z'
'-x, -y, -z'
'x-1/2, y, -z-1/2'
'-x-1/2, y-1/2, z-1/2'
'x, -y-1/2, z'

loop_
_atom_site_label
_atom_site_type_symbol
_atom_site_fract_x
_atom_site_fract_y
_atom_site_fract_z
_atom_site_U_iso_or_equiv
_atom_site_adp_type
_atom_site_occupancy
_atom_site_site_symmetry_order
_atom_site_calc_flag
_atom_site_refinement_flags_posn
_atom_site_refinement_flags_adp
_atom_site_refinement_flags_occupancy
Dy1 Dy 0.69412(2) 0.11851(3) 0.87005(2) 0.02561(13) Uani 1 1 d . . .
Dy2 Dy 0.78483(2) 0.12117(3) 0.77985(2) 0.02371(13) Uani 1 1 d . . .
Dy3 Dy 0.64568(2) 0.12416(3) 0.75944(2) 0.02403(13) Uani 1 1 d . . .
Zn1 Zn 0.81184(5) 0.04389(9) 0.88789(5) 0.0450(4) Uani 1 1 d . . .
Zn2 Zn 0.55983(5) 0.06652(7) 0.83497(4) 0.0268(3) Uani 1 1 d . . .
Zn3 Zn 0.74582(5) 0.06568(6) 0.67915(4) 0.0273(3) Uani 1 1 d . . .
O1 O 0.7360(3) 0.0280(4) 0.9050(2) 0.0319(18) Uani 1 1 d . . .
O2 O 0.6443(3) 0.0101(4) 0.8659(2) 0.0283(17) Uani 1 1 d . . .
O3 O 0.5437(3) 0.1113(4) 0.8925(2) 0.0264(16) Uani 1 1 d . . .
O4 O 0.7975(3) 0.0369(4) 0.7263(2) 0.0266(17) Uani 1 1 d . . .
O5 O 0.8033(3) 0.0057(4) 0.8116(2) 0.0288(17) Uani 1 1 d . . .
O6 O 0.8825(3) 0.0732(5) 0.8763(3) 0.054(3) Uani 1 1 d . . .
O7 O 0.5836(3) 0.0386(4) 0.7726(2) 0.0270(16) Uani 1 1 d . . .
O8 O 0.6703(3) 0.0150(4) 0.7249(2) 0.0266(17) Uani 1 1 d . . .
O9 O 0.6984(3) 0.1130(4) 0.6374(2) 0.0318(18) Uani 1 1 d . . .
O10 O 0.7243(3) 0.1379(4) 0.7226(2) 0.0242(16) Uani 1 1 d . . .
O11 O 0.7071(2) 0.0641(3) 0.8020(2) 0.0194(15) Uani 1 1 d . . .
O12 O 0.6168(3) 0.1375(4) 0.8313(2) 0.0256(16) Uani 1 1 d . . .
O13 O 0.7831(2) 0.1253(4) 0.8548(2) 0.0227(15) Uani 1 1 d . . .
O14 O 0.7096(3) 0.1912(3) 0.8047(2) 0.0214(15) Uani 1 1 d . U .
O15 O 0.6910(5) 0.2500 0.8685(4) 0.055(4) Uani 1 2 d DS T P
O16 O 0.8018(5) 0.2500 0.7800(3) 0.035(3) Uani 1 2 d S T P
O17 O 0.8296(3) 0.1901(3) 0.7230(2) 0.0235(16) Uani 1 1 d . . .
O18 O 0.6363(6) 0.2500 0.7558(4) 0.058(4) Uani 1 2 d S T P
O19 O 0.5622(3) 0.1906(4) 0.7569(2) 0.0331(17) Uani 1 1 d . U .
O20 O 0.6325(3) 0.1281(4) 0.9257(2) 0.037(2) Uani 1 1 d . U .
H20 H 0.6005 0.1219 0.9162 0.055 Uiso 1 1 d R U .
O21 O 0.8166(5) 0.1019(6) 0.9478(3) 0.071(3) Uani 1 1 d D U .
H21A H 0.7838 0.0969 0.9546 0.085 Uiso 0.5 1 d R U P
H21B H 0.8398 0.0979 0.9676 0.085 Uiso 0.5 1 d R U P
O22 O 0.8729(3) 0.1260(5) 0.8012(2) 0.044(2) Uani 1 1 d . . .
H22 H 0.8770 0.1101 0.8277 0.066 Uiso 1 1 d R U .
O23 O 0.4990(3) 0.1206(4) 0.8079(2) 0.0358(19) Uani 1 1 d . . .
H23 H 0.5000 0.1281 0.7805 0.054 Uiso 1 1 d R U .
O24 O 0.6196(3) 0.1353(4) 0.6864(2) 0.0344(19) Uani 1 1 d . . .
H24 H 0.6456 0.1387 0.6692 0.052 Uiso 1 1 d R U .
O25 O 0.8071(3) 0.1216(4) 0.6523(2) 0.0364(19) Uani 1 1 d . . .
H25 H 0.8246 0.1333 0.6723 0.055 Uiso 1 1 d R U .
O26 O 0.7332(4) 0.1830(6) 0.9315(3) 0.058(3) Uani 1 1 d . . .
H26A H 0.7062 0.1958 0.9500 0.087 Uiso 1 1 d R U .
H26B H 0.7482 0.2238 0.9210 0.087 Uiso 1 1 d R U .
N1 N 0.6282(3) -0.1060(4) 0.8662(3) 0.0228(19) Uani 1 1 d . . .
H1 H 0.6312 -0.1457 0.8789 0.027 Uiso 1 1 d R U .
N2 N 0.5345(3) -0.0275(5) 0.8553(3) 0.026(2) Uani 1 1 d . . .
N3 N 0.8062(4) -0.1116(5) 0.8157(3) 0.035(2) Uani 1 1 d . . .
H3A H 0.8182 -0.1495 0.8051 0.042 Uiso 1 1 d R U .
N4 N 0.8362(4) -0.0583(6) 0.8978(3) 0.038(3) Uani 1 1 d . . .
N5 N 0.6702(4) -0.0999(5) 0.7109(3) 0.029(2) Uani 1 1 d . . .
H5 H 0.6529 -0.1369 0.7058 0.035 Uiso 1 1 d R U .
N6 N 0.7332(3) -0.0292(4) 0.6502(3) 0.0250(19) Uani 1 1 d . . .
N7 N 0.7019(7) 0.2500 0.8295(5) 0.061(4) Uani 1 2 d DS TU P
N8 N 0.8232(7) 0.2500 0.7391(5) 0.060(5) Uani 1 2 d S T P
N9 N 0.5795(7) 0.2500 0.7571(5) 0.054(3) Uani 1 2 d S TU P
C1 C 0.7179(5) -0.0167(6) 0.9330(3) 0.032(3) Uani 1 1 d . . .
C2 C 0.7409(5) -0.0259(6) 0.9722(4) 0.036(3) Uani 1 1 d . . .
H2 H 0.7684 0.0019 0.9791 0.043 Uiso 1 1 calc R U .
C3 C 0.7241(5) -0.0749(7) 1.0010(4) 0.045(3) Uani 1 1 d . . .
H3 H 0.7408 -0.0805 1.0265 0.053 Uiso 1 1 calc R U .
C4 C 0.6823(5) -0.1161(7) 0.9920(3) 0.046(3) Uani 1 1 d . . .
H4 H 0.6707 -0.1490 1.0112 0.055 Uiso 1 1 calc R U .
C5 C 0.6753(4) -0.0578(5) 0.9246(3) 0.026(2) Uani 1 1 d . . .
C6 C 0.6587(4) -0.1068(6) 0.9537(3) 0.030(3) Uani 1 1 d . . .
H6 H 0.6309 -0.1342 0.9472 0.036 Uiso 1 1 calc R U .
C7 C 0.6477(4) -0.0492(5) 0.8836(3) 0.023(2) Uani 1 1 d . . .
C8 C 0.6016(4) -0.1024(6) 0.8255(3) 0.027(2) Uani 1 1 d . . .
H8A H 0.6073 -0.1455 0.8101 0.032 Uiso 1 1 calc R U .
H8B H 0.6154 -0.0643 0.8090 0.032 Uiso 1 1 calc R U .
C9 C 0.5442(4) -0.0911(6) 0.8309(3) 0.031(3) Uani 1 1 d . U .
H9A H 0.5286 -0.0871 0.8034 0.037 Uiso 1 1 calc R U .
H9B H 0.5297 -0.1311 0.8452 0.037 Uiso 1 1 calc R U .
C10 C 0.5085(4) -0.0377(6) 0.8896(3) 0.033(3) Uani 1 1 d . . .
H10 H 0.4991 -0.0835 0.8957 0.040 Uiso 1 1 calc R U .
C11 C 0.4927(4) 0.0161(6) 0.9194(4) 0.034(3) Uani 1 1 d . . .
C12 C 0.4583(5) -0.0068(7) 0.9509(4) 0.051(4) Uani 1 1 d . . .
H12 H 0.4479 -0.0533 0.9511 0.062 Uiso 1 1 calc R U .
C13 C 0.4407(6) 0.0375(8) 0.9801(5) 0.064(5) Uani 1 1 d . . .
H13 H 0.4177 0.0214 1.0000 0.077 Uiso 1 1 calc R U .
C14 C 0.4559(6) 0.1065(8) 0.9814(4) 0.054(4) Uani 1 1 d . . .
H14 H 0.4432 0.1372 1.0015 0.064 Uiso 1 1 calc R U .
C15 C 0.4903(5) 0.1286(7) 0.9519(4) 0.043(3) Uani 1 1 d . . .
H15 H 0.5012 0.1748 0.9532 0.052 Uiso 1 1 calc R U .
C16 C 0.5101(4) 0.0853(6) 0.9201(3) 0.033(3) Uani 1 1 d . . .
C17 C 0.8360(4) -0.0091(6) 0.7235(3) 0.026(2) Uani 1 1 d . . .
C18 C 0.8656(4) -0.0137(7) 0.6880(4) 0.035(3) Uani 1 1 d . . .
H18 H 0.8603 0.0182 0.6663 0.043 Uiso 1 1 calc R U .
C19 C 0.9024(4) -0.0625(7) 0.6831(4) 0.042(3) Uani 1 1 d . . .
H19 H 0.9206 -0.0648 0.6581 0.051 Uiso 1 1 calc R U .
C20 C 0.9122(5) -0.1082(6) 0.7154(4) 0.042(3) Uani 1 1 d . . .
H17 H 0.9374 -0.1414 0.7125 0.050 Uiso 1 1 calc R U .
C21 C 0.8847(5) -0.1049(6) 0.7521(4) 0.039(3) Uani 1 1 d . . .
H21 H 0.8912 -0.1363 0.7739 0.046 Uiso 1 1 calc R U .
C22 C 0.8465(4) -0.0541(6) 0.7568(4) 0.032(3) Uani 1 1 d . . .
C23 C 0.8174(4) -0.0513(5) 0.7969(3) 0.023(2) Uani 1 1 d . . .
C24 C 0.7746(4) -0.1170(6) 0.8532(3) 0.036(3) Uani 1 1 d . . .
H24A H 0.7544 -0.1591 0.8512 0.043 Uiso 1 1 calc R U .
H24B H 0.7520 -0.0772 0.8540 0.043 Uiso 1 1 calc R U .
C25 C 0.8046(5) -0.1191(7) 0.8935(3) 0.039(3) Uani 1 1 d . . .
H25A H 0.7819 -0.1217 0.9173 0.047 Uiso 1 1 calc R U .
H25B H 0.8253 -0.1608 0.8937 0.047 Uiso 1 1 calc R U .
C26 C 0.8823(5) -0.0709(8) 0.9094(3) 0.043(3) Uani 1 1 d . . .
H27 H 0.8905 -0.1174 0.9147 0.052 Uiso 1 1 calc R U .
C27 C 0.9217(5) -0.0201(7) 0.9150(3) 0.040(3) Uani 1 1 d . . .
C28 C 0.9666(5) -0.0435(9) 0.9354(4) 0.058(4) Uani 1 1 d . . .
H28 H 0.9677 -0.0890 0.9457 0.070 Uiso 1 1 calc R U .
C29 C 1.0068(6) -0.0030(11) 0.9401(5) 0.071(5) Uani 1 1 d . . .
H29 H 1.0349 -0.0192 0.9545 0.085 Uiso 1 1 calc R U .
C30 C 1.0058(6) 0.0638(11) 0.9232(5) 0.068(5) Uani 1 1 d . . .
H30 H 1.0333 0.0929 0.9274 0.082 Uiso 1 1 calc R U .
C31 C 0.9653(6) 0.0892(10) 0.9000(5) 0.069(5) Uani 1 1 d . . .
H31 H 0.9667 0.1325 0.8866 0.083 Uiso 1 1 calc R U .
C32 C 0.9220(5) 0.0465(9) 0.8978(4) 0.054(4) Uani 1 1 d . . .
C33 C 0.5627(5) 0.0030(6) 0.7406(3) 0.032(3) Uani 1 1 d . . .
C34 C 0.5103(5) 0.0039(7) 0.7343(4) 0.037(3) Uani 1 1 d . . .
H34 H 0.4901 0.0283 0.7533 0.044 Uiso 1 1 calc R U .
C35 C 0.4885(5) -0.0298(7) 0.7017(4) 0.043(3) Uani 1 1 d . . .
H35 H 0.4541 -0.0262 0.6978 0.052 Uiso 1 1 calc R U .
C36 C 0.5164(5) -0.0693(7) 0.6741(4) 0.046(3) Uani 1 1 d . . .
H36 H 0.5009 -0.0928 0.6519 0.055 Uiso 1 1 calc R U .
C37 C 0.5684(5) -0.0739(6) 0.6798(4) 0.038(3) Uani 1 1 d . . .
H37 H 0.5878 -0.1012 0.6619 0.046 Uiso 1 1 calc R U .
C38 C 0.5902(4) -0.0374(6) 0.7121(3) 0.027(2) Uani 1 1 d . . .
C39 C 0.6466(4) -0.0393(6) 0.7164(3) 0.025(2) Uani 1 1 d . . .
C40 C 0.7242(4) -0.1051(6) 0.7134(3) 0.032(3) Uani 1 1 d . . .
H40A H 0.7332 -0.1505 0.7248 0.039 Uiso 1 1 calc R U .
H40B H 0.7367 -0.0697 0.7326 0.039 Uiso 1 1 calc R U .
C41 C 0.7497(4) -0.0957(6) 0.6702(4) 0.037(3) Uani 1 1 d . . .
H41A H 0.7858 -0.0952 0.6738 0.044 Uiso 1 1 calc R U .
H41B H 0.7411 -0.1348 0.6521 0.044 Uiso 1 1 calc R U .
C42 C 0.7082(4) -0.0372(6) 0.6165(3) 0.032(3) Uani 1 1 d . . .
H42 H 0.7040 -0.0832 0.6075 0.039 Uiso 1 1 calc R U .
C43 C 0.6853(4) 0.0159(6) 0.5901(3) 0.031(3) Uani 1 1 d . . .
C44 C 0.6643(5) -0.0074(8) 0.5519(4) 0.046(3) Uani 1 1 d . . .
H44 H 0.6664 -0.0546 0.5451 0.056 Uiso 1 1 calc R U .
C45 C 0.6411(5) 0.0370(7) 0.5247(3) 0.041(3) Uani 1 1 d . . .
H45 H 0.6272 0.0199 0.4999 0.050 Uiso 1 1 calc R U .
C46 C 0.6380(5) 0.1076(7) 0.5340(4) 0.043(3) Uani 1 1 d . . .
H46 H 0.6222 0.1382 0.5155 0.052 Uiso 1 1 calc R U .
C47 C 0.6592(5) 0.1327(7) 0.5720(3) 0.038(3) Uani 1 1 d . . .
H47 H 0.6580 0.1804 0.5779 0.046 Uiso 1 1 calc R U .
C48 C 0.6816(4) 0.0878(6) 0.6004(3) 0.029(3) Uani 1 1 d . . .
C49 C 0.6319(8) 0.1361(12) 0.9670(5) 0.103(6) Uani 1 1 d . U .
H49A H 0.6305 0.1851 0.9737 0.155 Uiso 1 1 calc R U .
H49B H 0.6617 0.1160 0.9789 0.155 Uiso 1 1 calc R U .
H49C H 0.6029 0.1131 0.9785 0.155 Uiso 1 1 calc R U .
C50 C 0.9174(6) 0.1472(11) 0.7837(7) 0.093(7) Uani 1 1 d . . .
H50A H 0.9267 0.1918 0.7952 0.140 Uiso 1 1 calc R U .
H50B H 0.9136 0.1512 0.7537 0.140 Uiso 1 1 calc R U .
H50C H 0.9430 0.1134 0.7900 0.140 Uiso 1 1 calc R U .
C51 C 0.4548(5) 0.1451(8) 0.8304(5) 0.055(4) Uani 1 1 d . . .
H51A H 0.4643 0.1809 0.8501 0.083 Uiso 1 1 calc R U .
H51B H 0.4398 0.1067 0.8453 0.083 Uiso 1 1 calc R U .
H51C H 0.4310 0.1639 0.8106 0.083 Uiso 1 1 calc R U .
C52 C 0.5712(6) 0.1362(9) 0.6648(4) 0.071(5) Uani 1 1 d . . .
H52A H 0.5450 0.1261 0.6846 0.106 Uiso 1 1 calc R U .
H52B H 0.5711 0.1016 0.6428 0.106 Uiso 1 1 calc R U .
H52C H 0.5657 0.1817 0.6527 0.106 Uiso 1 1 calc R U .
C53 C 0.8156(6) 0.1445(8) 0.6097(4) 0.062(4) Uani 1 1 d . . .
H53A H 0.8504 0.1564 0.6062 0.093 Uiso 1 1 calc R U .
H53B H 0.7953 0.1848 0.6039 0.093 Uiso 1 1 calc R U .
H53C H 0.8070 0.1075 0.5905 0.093 Uiso 1 1 calc R U .
C54A C 0.8451(16) 0.149(2) 0.9735(12) 0.113(8) Uani 0.5 1 d D U P
H54A H 0.8707 0.1236 0.9883 0.169 Uiso 0.5 1 calc R U P
H54B H 0.8233 0.1714 0.9935 0.169 Uiso 0.5 1 calc R U P
H54C H 0.8604 0.1841 0.9560 0.169 Uiso 0.5 1 calc R U P
C54B C 0.7717(10) 0.1382(17) 0.9564(10) 0.076(7) Uani 0.5 1 d D U P
H54D H 0.7755 0.1865 0.9488 0.114 Uiso 0.5 1 calc R U P
H54E H 0.7641 0.1348 0.9859 0.114 Uiso 0.5 1 calc R U P
H54F H 0.7448 0.1180 0.9404 0.114 Uiso 0.5 1 calc R U P
O27 O 0.6447(6) 0.7500 0.6847(5) 0.065(4) Uani 1 2 d S T P
O28 O 0.6467(5) 0.6945(5) 0.6262(4) 0.074(3) Uani 1 1 d . . .
N10 N 0.6463(6) 0.7500 0.6450(7) 0.059(5) Uani 1 2 d S T P
O29 O 0.8521(6) 0.7500 0.8136(5) 0.061(4) Uani 1 2 d S T P
O30 O 0.9108(4) 0.6935(5) 0.8460(3) 0.061(3) Uani 1 1 d . . .
N11 N 0.8925(6) 0.7500 0.8356(5) 0.047(4) Uani 1 2 d S T P
O31 O 0.6111(5) 0.7500 0.8949(4) 0.046(3) Uani 1 2 d S T P
O32 O 0.5482(4) 0.6933(4) 0.9212(3) 0.050(2) Uani 1 1 d . . .
N12 N 0.5679(6) 0.7500 0.9128(4) 0.037(3) Uani 1 2 d S T P

loop_
_atom_site_aniso_label
_atom_site_aniso_U_11
_atom_site_aniso_U_22
_atom_site_aniso_U_33
_atom_site_aniso_U_23
_atom_site_aniso_U_13
_atom_site_aniso_U_12
Dy1 0.0162(2) 0.0357(3) 0.0249(2) 0.0040(2) -0.0008(2) -0.0013(2)
Dy2 0.0186(3) 0.0291(3) 0.0234(2) 0.0011(2) 0.0013(2) -0.0006(2)
Dy3 0.0186(3) 0.0297(3) 0.0237(2) 0.0007(2) -0.0006(2) -0.0017(2)
Zn1 0.0163(7) 0.0613(10) 0.0574(9) 0.0342(8) 0.0030(7) 0.0048(7)
Zn2 0.0201(6) 0.0316(7) 0.0287(6) -0.0024(5) 0.0032(5) -0.0057(6)
Zn3 0.0305(7) 0.0282(6) 0.0231(6) -0.0017(5) -0.0002(6) 0.0007(6)
O1 0.010(4) 0.046(5) 0.039(4) 0.016(4) -0.005(3) -0.004(4)
O2 0.021(4) 0.036(4) 0.028(4) 0.007(3) -0.002(3) -0.008(4)
O3 0.021(4) 0.033(4) 0.026(3) -0.004(3) 0.003(3) 0.005(3)
O4 0.018(4) 0.035(4) 0.026(4) -0.003(3) 0.003(3) 0.003(3)
O5 0.027(4) 0.028(4) 0.032(4) 0.003(3) 0.002(4) 0.001(4)
O6 0.024(5) 0.078(7) 0.061(6) 0.020(5) -0.011(5) 0.002(5)
O7 0.018(4) 0.032(4) 0.032(4) 0.000(3) 0.000(3) -0.005(3)
O8 0.023(4) 0.026(4) 0.030(4) -0.003(3) -0.002(3) -0.007(3)
O9 0.029(4) 0.041(4) 0.026(4) 0.005(3) -0.004(3) 0.008(4)
O10 0.018(4) 0.035(4) 0.020(3) -0.001(3) 0.003(3) 0.001(3)
O11 0.011(3) 0.024(3) 0.024(3) -0.002(3) -0.002(3) -0.004(3)
O12 0.010(3) 0.044(4) 0.023(3) 0.000(3) 0.002(3) -0.005(3)
O13 0.008(3) 0.032(4) 0.029(3) 0.003(3) 0.002(3) -0.005(3)
O14 0.018(4) 0.025(3) 0.021(3) 0.006(3) 0.002(3) 0.000(3)
O15 0.031(7) 0.045(8) 0.090(11) 0.000 -0.004(8) 0.000
O16 0.047(8) 0.026(6) 0.033(6) 0.000 0.003(6) 0.000
O17 0.030(4) 0.015(3) 0.025(4) -0.007(3) 0.004(3) -0.001(3)
O18 0.086(12) 0.040(7) 0.050(8) 0.000 0.012(8) 0.000
O19 0.027(4) 0.031(4) 0.041(4) 0.003(3) 0.002(4) -0.007(3)
O20 0.020(4) 0.066(6) 0.023(3) -0.003(4) -0.003(3) -0.004(4)
O21 0.074(6) 0.084(6) 0.055(5) 0.003(5) -0.007(5) -0.028(5)
O22 0.021(4) 0.078(7) 0.032(4) 0.023(4) -0.002(4) -0.009(5)
O23 0.019(4) 0.055(5) 0.033(4) -0.004(4) -0.007(3) -0.006(4)
O24 0.026(4) 0.056(5) 0.021(3) 0.006(4) 0.006(3) 0.004(4)
O25 0.028(4) 0.054(5) 0.027(4) -0.002(4) 0.010(4) -0.005(4)
O26 0.036(5) 0.102(8) 0.037(5) -0.008(5) 0.000(4) -0.021(6)
N1 0.012(4) 0.026(4) 0.030(4) -0.001(4) -0.001(4) 0.004(4)
N2 0.015(5) 0.033(5) 0.031(5) -0.003(4) -0.003(4) -0.005(4)
N3 0.026(5) 0.036(5) 0.043(5) 0.003(4) 0.003(5) 0.004(5)
N4 0.017(5) 0.069(7) 0.028(5) 0.015(5) -0.001(4) 0.020(5)
N5 0.032(6) 0.019(4) 0.036(5) 0.005(4) -0.006(4) -0.002(4)
N6 0.020(5) 0.023(4) 0.031(5) -0.001(4) 0.003(4) 0.002(4)
N7 0.056(7) 0.056(6) 0.071(7) 0.000 -0.004(6) 0.000
N8 0.044(11) 0.080(13) 0.056(10) 0.000 -0.017(9) 0.000
N9 0.055(7) 0.052(6) 0.055(6) 0.000 0.000(6) 0.000
C1 0.030(7) 0.039(6) 0.028(6) 0.009(5) 0.010(5) 0.005(6)
C2 0.025(6) 0.039(7) 0.045(7) 0.017(5) -0.009(6) -0.010(6)
C3 0.039(8) 0.065(9) 0.030(6) 0.020(6) 0.001(6) -0.015(7)
C4 0.043(8) 0.069(9) 0.025(6) 0.018(6) -0.007(6) -0.008(7)
C5 0.023(6) 0.028(6) 0.026(5) 0.009(4) -0.006(5) 0.007(5)
C6 0.015(5) 0.043(7) 0.032(6) 0.005(5) 0.008(5) 0.001(5)
C7 0.015(5) 0.026(5) 0.027(5) -0.001(4) 0.005(5) 0.003(5)
C8 0.022(6) 0.027(5) 0.032(6) -0.003(4) 0.007(5) 0.003(5)
C9 0.017(5) 0.041(6) 0.035(5) 0.001(5) -0.012(4) -0.009(5)
C10 0.020(6) 0.041(7) 0.039(6) 0.007(5) -0.005(5) 0.001(5)
C11 0.017(6) 0.044(7) 0.041(6) -0.003(5) 0.013(5) 0.000(5)
C12 0.052(9) 0.046(8) 0.056(8) 0.009(7) 0.021(8) 0.000(7)
C13 0.067(11) 0.066(10) 0.060(9) 0.001(8) 0.041(9) -0.018(9)
C14 0.052(9) 0.062(9) 0.047(8) -0.022(7) 0.023(7) -0.002(8)
C15 0.031(7) 0.055(8) 0.042(7) -0.007(6) 0.001(6) -0.002(7)
C16 0.022(6) 0.044(7) 0.032(6) 0.004(5) 0.000(5) -0.003(6)
C17 0.010(5) 0.036(6) 0.033(6) -0.006(5) -0.005(5) 0.001(5)
C18 0.021(6) 0.048(7) 0.037(6) -0.009(6) 0.003(5) -0.004(6)
C19 0.014(6) 0.063(9) 0.050(7) -0.013(7) 0.015(6) 0.003(6)
C20 0.030(7) 0.037(7) 0.057(8) -0.007(6) 0.002(6) 0.019(6)
C21 0.029(7) 0.043(7) 0.044(7) 0.003(6) 0.001(6) -0.003(6)
C22 0.024(6) 0.031(6) 0.041(6) -0.011(5) -0.007(5) 0.005(5)
C23 0.014(5) 0.022(5) 0.033(5) -0.001(4) -0.003(5) 0.000(4)
C24 0.027(6) 0.042(7) 0.039(6) 0.002(5) 0.007(5) 0.004(6)
C25 0.028(6) 0.055(8) 0.034(6) 0.023(6) 0.013(5) 0.014(6)
C26 0.039(8) 0.066(9) 0.025(6) -0.007(6) -0.005(6) 0.024(7)
C27 0.029(7) 0.061(8) 0.029(6) 0.000(6) -0.008(5) 0.020(7)
C28 0.036(8) 0.093(12) 0.045(8) 0.004(8) 0.001(7) 0.024(9)
C29 0.020(8) 0.133(17) 0.060(10) 0.008(10) -0.014(7) 0.009(10)
C30 0.030(8) 0.122(16) 0.052(9) 0.008(10) -0.016(7) -0.022(10)
C31 0.044(9) 0.097(13) 0.065(10) 0.017(9) -0.021(8) -0.032(9)
C32 0.016(6) 0.101(12) 0.044(7) 0.002(8) 0.002(6) 0.001(8)
C33 0.029(7) 0.034(6) 0.033(6) 0.001(5) -0.003(6) -0.001(5)
C34 0.026(6) 0.053(8) 0.032(6) 0.009(5) -0.004(5) -0.003(6)
C35 0.028(7) 0.062(9) 0.038(7) -0.002(6) -0.011(6) -0.018(7)
C36 0.041(8) 0.054(8) 0.041(7) -0.008(6) -0.018(6) -0.023(7)
C37 0.041(8) 0.037(7) 0.037(6) -0.006(5) -0.007(6) -0.007(6)
C38 0.024(6) 0.029(6) 0.027(5) 0.000(4) -0.001(5) -0.004(5)
C39 0.020(6) 0.035(6) 0.019(5) 0.008(4) -0.002(5) -0.003(5)
C40 0.023(6) 0.036(6) 0.037(6) 0.002(5) -0.001(5) 0.001(5)
C41 0.024(6) 0.045(7) 0.041(6) -0.013(6) 0.002(6) -0.006(6)
C42 0.028(6) 0.041(7) 0.028(6) -0.011(5) 0.002(5) -0.007(6)
C43 0.020(6) 0.039(6) 0.033(6) -0.004(5) -0.007(5) -0.004(5)
C44 0.038(8) 0.063(9) 0.038(7) -0.008(6) -0.001(6) -0.014(7)
C45 0.034(7) 0.071(9) 0.019(5) -0.004(6) -0.004(5) -0.003(7)
C46 0.030(7) 0.064(9) 0.036(6) 0.006(6) -0.002(6) 0.006(7)
C47 0.047(8) 0.047(7) 0.021(5) -0.001(5) 0.003(5) 0.001(7)
C48 0.019(6) 0.048(7) 0.018(5) -0.002(5) 0.008(4) 0.006(5)
C49 0.086(11) 0.161(13) 0.062(7) -0.027(9) 0.026(9) -0.006(11)
C50 0.034(9) 0.113(16) 0.133(17) 0.022(14) 0.014(11) 0.024(11)
C51 0.019(6) 0.077(10) 0.070(9) -0.010(8) -0.002(7) 0.018(7)
C52 0.075(12) 0.109(13) 0.028(6) -0.002(8) -0.028(7) 0.030(11)
C53 0.074(12) 0.069(10) 0.043(7) 0.021(7) 0.007(8) -0.003(9)
C54A 0.107(12) 0.119(14) 0.112(14) -0.011(12) -0.024(12) -0.028(12)
C54B 0.086(10) 0.086(13) 0.055(12) -0.010(11) 0.011(11) -0.026(10)
O27 0.068(11) 0.060(9) 0.067(10) 0.000 -0.014(9) 0.000
O28 0.097(10) 0.037(5) 0.088(8) -0.008(5) 0.004(7) 0.008(6)
N10 0.033(10) 0.050(11) 0.095(15) 0.000 -0.005(10) 0.000
O29 0.045(9) 0.039(7) 0.098(11) 0.000 -0.014(9) 0.000
O30 0.045(6) 0.046(6) 0.093(8) 0.004(5) -0.009(6) 0.001(5)
N11 0.038(10) 0.035(9) 0.068(11) 0.000 0.016(9) 0.000
O31 0.042(8) 0.035(7) 0.062(8) 0.000 0.010(7) 0.000
O32 0.049(6) 0.031(5) 0.070(6) 0.007(4) 0.021(5) -0.007(4)
N12 0.037(9) 0.041(9) 0.033(7) 0.000 0.002(7) 0.000

loop_
_atom_type_symbol
_atom_type_description
_atom_type_scat_dispersion_real
_atom_type_scat_dispersion_imag
_atom_type_scat_source
C C 0.0033 0.0016 'International Tables Vol C Tables 4.2.6.8 and 6.1.1.4'
H H 0.0000 0.0000 'International Tables Vol C Tables 4.2.6.8 and 6.1.1.4'
N N 0.0061 0.0033 'International Tables Vol C Tables 4.2.6.8 and 6.1.1.4'
O O 0.0106 0.0060 'International Tables Vol C Tables 4.2.6.8 and 6.1.1.4'
Zn Zn 0.2839 1.4301 'International Tables Vol C Tables 4.2.6.8 and 6.1.1.4'
Dy Dy -0.1892 4.4098 'International Tables Vol C Tables 4.2.6.8 and 6.1.1.4'

loop_
_geom_angle_atom_site_label_1
_geom_angle_atom_site_label_2
_geom_angle_atom_site_label_3
_geom_angle
_geom_angle_site_symmetry_1
_geom_angle_site_symmetry_3
O1 Dy1 O20 92.0(3) . .
O1 Dy1 O11 92.1(2) . .
O20 Dy1 O11 141.3(2) . .
O1 Dy1 O13 70.5(2) . .
O20 Dy1 O13 143.7(2) . .
O11 Dy1 O13 72.9(2) . .
O1 Dy1 O12 139.2(3) . .
O20 Dy1 O12 77.4(2) . .
O11 Dy1 O12 74.6(2) . .
O13 Dy1 O12 136.2(2) . .
O1 Dy1 O2 70.2(2) . .
O20 Dy1 O2 74.7(3) . .
O11 Dy1 O2 70.7(2) . .
O13 Dy1 O2 124.2(2) . .
O12 Dy1 O2 69.0(2) . .
O1 Dy1 O15 139.8(4) . .
O20 Dy1 O15 85.2(4) . .
O11 Dy1 O15 114.6(4) . .
O13 Dy1 O15 88.6(3) . .
O12 Dy1 O15 79.2(4) . .
O2 Dy1 O15 145.2(4) . .
O1 Dy1 O14 135.7(2) . .
O20 Dy1 O14 131.9(2) . .
O11 Dy1 O14 58.8(2) . .
O13 Dy1 O14 69.4(2) . .
O12 Dy1 O14 69.0(2) . .
O2 Dy1 O14 120.4(2) . .
O15 Dy1 O14 56.0(3) . .
O1 Dy1 O26 78.3(3) . .
O20 Dy1 O26 71.4(3) . .
O11 Dy1 O26 146.8(3) . .
O13 Dy1 O26 74.0(3) . .
O12 Dy1 O26 131.9(3) . .
O2 Dy1 O26 132.2(3) . .
O15 Dy1 O26 62.8(4) . .
O14 Dy1 O26 107.2(3) . .
O1 Dy1 Zn1 36.08(18) . .
O20 Dy1 Zn1 121.55(18) . .
O11 Dy1 Zn1 80.85(16) . .
O13 Dy1 Zn1 34.38(16) . .
O12 Dy1 Zn1 154.97(17) . .
O2 Dy1 Zn1 98.64(18) . .
O15 Dy1 Zn1 116.1(3) . .
O14 Dy1 Zn1 102.11(16) . .
O26 Dy1 Zn1 72.7(2) . .
O1 Dy1 Dy3 129.1(2) . .
O20 Dy1 Dy3 116.60(17) . .
O11 Dy1 Dy3 39.20(16) . .
O13 Dy1 Dy3 98.62(16) . .
O12 Dy1 Dy3 39.41(15) . .
O2 Dy1 Dy3 77.77(16) . .
O15 Dy1 Dy3 86.7(3) . .
O14 Dy1 Dy3 43.28(16) . .
O26 Dy1 Dy3 148.3(2) . .
Zn1 Dy1 Dy3 118.29(3) . .
O1 Dy1 Dy2 93.62(18) . .
O20 Dy1 Dy2 174.2(2) . .
O11 Dy1 Dy2 39.87(15) . .
O13 Dy1 Dy2 38.35(16) . .
O12 Dy1 Dy2 99.17(15) . .
O2 Dy1 Dy2 108.59(17) . .
O15 Dy1 Dy2 89.6(3) . .
O14 Dy1 Dy2 42.36(15) . .
O26 Dy1 Dy2 108.4(2) . .
Zn1 Dy1 Dy2 63.20(3) . .
Dy3 Dy1 Dy2 60.412(13) . .
O4 Dy2 O13 138.0(2) . .
O4 Dy2 O11 91.4(2) . .
O13 Dy2 O11 73.2(2) . .
O4 Dy2 O22 95.0(3) . .
O13 Dy2 O22 75.0(2) . .
O11 Dy2 O22 138.7(2) . .
O4 Dy2 O10 69.5(2) . .
O13 Dy2 O10 136.3(2) . .
O11 Dy2 O10 73.3(2) . .
O22 Dy2 O10 146.4(2) . .
O4 Dy2 O5 69.9(2) . .
O13 Dy2 O5 68.1(2) . .
O11 Dy2 O5 69.8(2) . .
O22 Dy2 O5 74.3(3) . .
O10 Dy2 O5 123.3(2) . .
O4 Dy2 O16 130.2(3) . .
O13 Dy2 O16 88.2(3) . .
O11 Dy2 O16 126.3(3) . .
O22 Dy2 O16 77.8(4) . .
O10 Dy2 O16 89.6(3) . .
O5 Dy2 O16 147.1(3) . .
O4 Dy2 O17 77.0(2) . .
O13 Dy2 O17 134.7(2) . .
O11 Dy2 O17 146.7(2) . .
O22 Dy2 O17 74.0(2) . .
O10 Dy2 O17 73.4(2) . .
O5 Dy2 O17 131.3(2) . .
O16 Dy2 O17 53.4(3) . .
O4 Dy2 O14 134.1(2) . .
O13 Dy2 O14 69.9(2) . .
O11 Dy2 O14 58.4(2) . .
O22 Dy2 O14 130.8(3) . .
O10 Dy2 O14 69.0(2) . .
O5 Dy2 O14 120.1(2) . .
O16 Dy2 O14 67.9(3) . .
O17 Dy2 O14 108.6(2) . .
O4 Dy2 Zn3 35.49(17) . .
O13 Dy2 Zn3 155.57(16) . .
O11 Dy2 Zn3 82.87(15) . .
O22 Dy2 Zn3 123.1(2) . .
O10 Dy2 Zn3 34.19(16) . .
O5 Dy2 Zn3 99.17(17) . .
O16 Dy2 Zn3 110.5(2) . .
O17 Dy2 Zn3 69.49(15) . .
O14 Dy2 Zn3 101.98(15) . .
O4 Dy2 Dy1 129.15(18) . .
O13 Dy2 Dy1 39.21(16) . .
O11 Dy2 Dy1 39.40(15) . .
O22 Dy2 Dy1 114.17(18) . .
O10 Dy2 Dy1 98.17(15) . .
O5 Dy2 Dy1 78.82(17) . .
O16 Dy2 Dy1 97.4(3) . .
O17 Dy2 Dy1 148.77(15) . .
O14 Dy2 Dy1 42.20(14) . .
Zn3 Dy2 Dy1 119.85(3) . .
O4 Dy2 Dy3 91.57(17) . .
O13 Dy2 Dy3 98.78(16) . .
O11 Dy2 Dy3 38.83(15) . .
O22 Dy2 Dy3 173.1(2) . .
O10 Dy2 Dy3 38.89(15) . .
O5 Dy2 Dy3 106.25(18) . .
O16 Dy2 Dy3 99.4(3) . .
O17 Dy2 Dy3 109.48(17) . .
O14 Dy2 Dy3 42.85(15) . .
Zn3 Dy2 Dy3 63.76(2) . .
Dy1 Dy2 Dy3 59.706(13) . .
O7 Dy3 O11 92.7(2) . .
O7 Dy3 O10 140.3(2) . .
O11 Dy3 O10 74.5(2) . .
O7 Dy3 O12 71.5(2) . .
O11 Dy3 O12 74.9(2) . .
O10 Dy3 O12 136.1(2) . .
O7 Dy3 O18 128.6(4) . .
O11 Dy3 O18 124.7(4) . .
O10 Dy3 O18 87.6(4) . .
O12 Dy3 O18 84.7(4) . .
O7 Dy3 O24 91.7(3) . .
O11 Dy3 O24 140.3(2) . .
O10 Dy3 O24 77.2(2) . .
O12 Dy3 O24 143.0(2) . .
O18 Dy3 O24 80.7(4) . .
O7 Dy3 O8 71.2(2) . .
O11 Dy3 O8 70.3(2) . .
O10 Dy3 O8 69.0(2) . .
O12 Dy3 O8 126.7(2) . .
O18 Dy3 O8 148.6(3) . .
O24 Dy3 O8 74.0(3) . .
O7 Dy3 O19 74.9(2) . .
O11 Dy3 O19 147.4(2) . .
O10 Dy3 O19 133.3(2) . .
O12 Dy3 O19 72.6(2) . .
O18 Dy3 O19 54.4(4) . .
O24 Dy3 O19 71.2(3) . .
O8 Dy3 O19 129.9(2) . .
O7 Dy3 O14 135.2(2) . .
O11 Dy3 O14 58.3(2) . .
O10 Dy3 O14 68.9(2) . .
O12 Dy3 O14 68.4(2) . .
O18 Dy3 O14 66.4(4) . .
O24 Dy3 O14 132.8(2) . .
O8 Dy3 O14 119.8(2) . .
O19 Dy3 O14 110.3(2) . .
O7 Dy3 Zn2 36.99(17) . .
O11 Dy3 Zn2 84.91(15) . .
O10 Dy3 Zn2 159.31(16) . .
O12 Dy3 Zn2 34.75(17) . .
O18 Dy3 Zn2 106.2(3) . .
O24 Dy3 Zn2 119.63(19) . .
O8 Dy3 Zn2 102.40(17) . .
O19 Dy3 Zn2 66.94(17) . .
O14 Dy3 Zn2 102.03(14) . .
O7 Dy3 Dy1 93.19(17) . .
O11 Dy3 Dy1 39.38(15) . .
O10 Dy3 Dy1 99.04(16) . .
O12 Dy3 Dy1 39.57(16) . .
O18 Dy3 Dy1 96.3(3) . .
O24 Dy3 Dy1 175.16(19) . .
O8 Dy3 Dy1 107.63(17) . .
O19 Dy3 Dy1 110.10(17) . .
O14 Dy3 Dy1 42.38(14) . .
Zn2 Dy3 Dy1 64.76(2) . .
O7 Dy3 Dy2 130.46(18) . .
O11 Dy3 Dy2 39.46(15) . .
O10 Dy3 Dy2 39.59(16) . .
O12 Dy3 Dy2 98.80(16) . .
O18 Dy3 Dy2 97.2(4) . .
O24 Dy3 Dy2 116.58(18) . .
O8 Dy3 Dy2 78.43(17) . .
O19 Dy3 Dy2 150.26(17) . .
O14 Dy3 Dy2 42.12(15) . .
Zn2 Dy3 Dy2 121.54(3) . .
Dy1 Dy3 Dy2 59.882(13) . .
O6 Zn1 O13 92.6(3) . .
O6 Zn1 N4 89.8(4) . .
O13 Zn1 N4 156.4(3) . .
O6 Zn1 O1 171.1(4) . .
O13 Zn1 O1 83.2(3) . .
N4 Zn1 O1 97.2(4) . .
O6 Zn1 O21 87.9(4) . .
O13 Zn1 O21 94.7(4) . .
N4 Zn1 O21 108.8(4) . .
O1 Zn1 O21 84.6(4) . .
O6 Zn1 Dy1 134.6(3) . .
O13 Zn1 Dy1 42.56(19) . .
N4 Zn1 Dy1 133.4(3) . .
O1 Zn1 Dy1 40.6(2) . .
O21 Zn1 Dy1 89.2(3) . .
N2 Zn2 O12 148.9(3) . .
N2 Zn2 O3 90.9(3) . .
O12 Zn2 O3 86.0(3) . .
N2 Zn2 O23 108.0(3) . .
O12 Zn2 O23 102.9(3) . .
O3 Zn2 O23 89.8(3) . .
N2 Zn2 O7 99.9(3) . .
O12 Zn2 O7 83.8(3) . .
O3 Zn2 O7 169.0(3) . .
O23 Zn2 O7 88.5(3) . .
N2 Zn2 Dy3 135.8(3) . .
O12 Zn2 Dy3 42.51(18) . .
O3 Zn2 Dy3 127.8(2) . .
O23 Zn2 Dy3 94.0(2) . .
O7 Zn2 Dy3 41.53(19) . .
O10 Zn3 O9 88.0(3) . .
O10 Zn3 N6 148.6(3) . .
O9 Zn3 N6 89.9(3) . .
O10 Zn3 O4 83.1(3) . .
O9 Zn3 O4 168.8(3) . .
N6 Zn3 O4 101.2(3) . .
O10 Zn3 O25 98.5(3) . .
O9 Zn3 O25 89.6(3) . .
N6 Zn3 O25 112.9(3) . .
O4 Zn3 O25 85.0(3) . .
O10 Zn3 Dy2 42.63(19) . .
O9 Zn3 Dy2 129.6(2) . .
N6 Zn3 Dy2 135.9(2) . .
O4 Zn3 Dy2 40.65(19) . .
O25 Zn3 Dy2 89.1(2) . .
C1 O1 Zn1 127.8(7) . .
C1 O1 Dy1 128.4(7) . .
Zn1 O1 Dy1 103.3(3) . .
C7 O2 Dy1 133.5(7) . .
C16 O3 Zn2 124.0(7) . .
C17 O4 Zn3 128.1(6) . .
C17 O4 Dy2 126.7(6) . .
Zn3 O4 Dy2 103.9(3) . .
C23 O5 Dy2 133.5(7) . .
C32 O6 Zn1 122.4(8) . .
C33 O7 Zn2 134.4(7) . .
C33 O7 Dy3 120.4(6) . .
Zn2 O7 Dy3 101.5(3) . .
C39 O8 Dy3 132.2(7) . .
C48 O9 Zn3 127.8(7) . .
Zn3 O10 Dy3 120.0(3) . .
Zn3 O10 Dy2 103.2(3) . .
Dy3 O10 Dy2 101.5(2) . .
Dy3 O11 Dy1 101.4(2) . .
Dy3 O11 Dy2 101.7(2) . .
Dy1 O11 Dy2 100.7(2) . .
Zn2 O12 Dy3 102.7(3) . .
Zn2 O12 Dy1 120.3(3) . .
Dy3 O12 Dy1 101.0(2) . .
Zn1 O13 Dy2 119.0(3) . .
Zn1 O13 Dy1 103.1(3) . .
Dy2 O13 Dy1 102.4(2) . .
N7 O14 Dy1 87.5(6) . .
N7 O14 Dy2 136.2(9) . .
Dy1 O14 Dy2 95.4(2) . .
N7 O14 Dy3 128.4(9) . .
Dy1 O14 Dy3 94.3(2) . .
Dy2 O14 Dy3 95.0(2) . .
N7 O15 Dy1 90.6(3) . .
N7 O15 Dy1 90.6(3) . 8_565
Dy1 O15 Dy1 175.6(6) . 8_565
N8 O16 Dy2 94.1(3) . 8_565
N8 O16 Dy2 94.1(3) . .
Dy2 O16 Dy2 159.1(6) 8_565 .
N8 O17 Dy2 96.8(8) . .
N9 O18 Dy3 95.8(4) . .
N9 O18 Dy3 95.8(4) . 8_565
Dy3 O18 Dy3 167.0(8) . 8_565
N9 O19 Dy3 97.6(9) . .
C49 O20 Dy1 137.9(10) . .
C49 O20 H20 109.4 . .
Dy1 O20 H20 112.6 . .
C54B O21 C54A 92(2) . .
C54B O21 Zn1 111.4(15) . .
C54A O21 Zn1 147(2) . .
C54B O21 H21A 35.4 . .
C54A O21 H21A 116.2 . .
Zn1 O21 H21A 95.6 . .
C54B O21 H21B 119.9 . .
C54A O21 H21B 43.9 . .
Zn1 O21 H21B 127.6 . .
H21A O21 H21B 119.8 . .
C50 O22 Dy2 136.9(9) . .
C50 O22 H22 111.8 . .
Dy2 O22 H22 111.2 . .
C51 O23 Zn2 125.5(7) . .
C51 O23 H23 117.3 . .
Zn2 O23 H23 117.2 . .
C52 O24 Dy3 134.6(7) . .
C52 O24 H24 113.7 . .
Dy3 O24 H24 111.7 . .
C53 O25 Zn3 130.5(9) . .
C53 O25 H25 123.7 . .
Zn3 O25 H25 105.4 . .
Dy1 O26 H26A 106.5 . .
Dy1 O26 H26B 107.8 . .
H26A O26 H26B 109.1 . .
C7 N1 C8 121.0(9) . .
C7 N1 H1 119.5 . .
C8 N1 H1 119.5 . .
C10 N2 C9 114.4(9) . .
C10 N2 Zn2 125.1(8) . .
C9 N2 Zn2 120.5(7) . .
C23 N3 C24 123.7(10) . .
C23 N3 H3A 118.1 . .
C24 N3 H3A 118.2 . .
C26 N4 C25 115.3(11) . .
C26 N4 Zn1 120.7(10) . .
C25 N4 Zn1 124.0(7) . .
C39 N5 C40 121.6(10) . .
C39 N5 H5 119.2 . .
C40 N5 H5 119.1 . .
C42 N6 C41 114.4(9) . .
C42 N6 Zn3 124.6(8) . .
C41 N6 Zn3 120.8(7) . .
O15 N7 O14 125.8(6) . 8_565
O15 N7 O14 125.8(6) . .
O14 N7 O14 108.3(11) 8_565 .
O15 N7 Dy1 62.6(3) . 8_565
O14 N7 Dy1 63.2(4) 8_565 8_565
O14 N7 Dy1 171.1(9) . 8_565
O17 N8 O17 129.5(16) . 8_565
O17 N8 O16 115.1(8) . .
O17 N8 O16 115.1(8) 8_565 .
O19 N9 O19 135.8(18) 8_565 .
O19 N9 O18 112.1(9) 8_565 .
O19 N9 O18 112.1(9) . .
O1 C1 C2 121.2(11) . .
O1 C1 C5 121.8(10) . .
C2 C1 C5 116.9(10) . .
C3 C2 C1 122.0(11) . .
C3 C2 H2 119.0 . .
C1 C2 H2 119.0 . .
C2 C3 C4 120.4(11) . .
C2 C3 H3 119.8 . .
C4 C3 H3 119.8 . .
C6 C4 C3 118.2(11) . .
C6 C4 H4 120.9 . .
C3 C4 H4 120.9 . .
C6 C5 C1 120.6(10) . .
C6 C5 C7 119.5(10) . .
C1 C5 C7 119.9(9) . .
C4 C6 C5 121.8(11) . .
C4 C6 H6 119.1 . .
C5 C6 H6 119.1 . .
O2 C7 N1 121.3(9) . .
O2 C7 C5 121.1(9) . .
N1 C7 C5 117.6(9) . .
N1 C8 C9 112.5(8) . .
N1 C8 H8A 109.1 . .
C9 C8 H8A 109.1 . .
N1 C8 H8B 109.1 . .
C9 C8 H8B 109.1 . .
H8A C8 H8B 107.8 . .
N2 C9 C8 110.4(8) . .
N2 C9 H9A 109.6 . .
C8 C9 H9A 109.6 . .
N2 C9 H9B 109.6 . .
C8 C9 H9B 109.6 . .
H9A C9 H9B 108.1 . .
N2 C10 C11 126.0(11) . .
N2 C10 H10 117.0 . .
C11 C10 H10 117.0 . .
C16 C11 C12 119.5(11) . .
C16 C11 C10 125.5(10) . .
C12 C11 C10 115.0(11) . .
C13 C12 C11 121.0(13) . .
C13 C12 H12 119.5 . .
C11 C12 H12 119.5 . .
C12 C13 C14 121.3(13) . .
C12 C13 H13 119.3 . .
C14 C13 H13 119.3 . .
C15 C14 C13 118.0(12) . .
C15 C14 H14 121.0 . .
C13 C14 H14 121.0 . .
C14 C15 C16 123.8(13) . .
C14 C15 H15 118.1 . .
C16 C15 H15 118.1 . .
O3 C16 C11 123.9(10) . .
O3 C16 C15 119.8(11) . .
C11 C16 C15 116.2(11) . .
O4 C17 C18 122.1(10) . .
O4 C17 C22 120.2(10) . .
C18 C17 C22 117.7(11) . .
C19 C18 C17 123.4(12) . .
C19 C18 H18 118.3 . .
C17 C18 H18 118.3 . .
C18 C19 C20 119.1(11) . .
C18 C19 H19 120.4 . .
C20 C19 H19 120.4 . .
C19 C20 C21 120.1(11) . .
C19 C20 H17 119.9 . .
C21 C20 H17 119.9 . .
C20 C21 C22 120.2(11) . .
C20 C21 H21 119.9 . .
C22 C21 H21 119.9 . .
C17 C22 C21 119.3(11) . .
C17 C22 C23 121.4(10) . .
C21 C22 C23 119.3(10) . .
O5 C23 N3 121.5(10) . .
O5 C23 C22 120.6(9) . .
N3 C23 C22 117.9(9) . .
N3 C24 C25 112.6(10) . .
N3 C24 H24A 109.1 . .
C25 C24 H24A 109.1 . .
N3 C24 H24B 109.1 . .
C25 C24 H24B 109.1 . .
H24A C24 H24B 107.8 . .
N4 C25 C24 111.7(9) . .
N4 C25 H25A 109.3 . .
C24 C25 H25A 109.3 . .
N4 C25 H25B 109.3 . .
C24 C25 H25B 109.3 . .
H25A C25 H25B 107.9 . .
N4 C26 C27 126.6(13) . .
N4 C26 H27 116.7 . .
C27 C26 H27 116.7 . .
C32 C27 C28 117.3(14) . .
C32 C27 C26 125.1(11) . .
C28 C27 C26 117.0(13) . .
C29 C28 C27 123.0(16) . .
C29 C28 H28 118.5 . .
C27 C28 H28 118.5 . .
C28 C29 C30 118.4(15) . .
C28 C29 H29 120.8 . .
C30 C29 H29 120.8 . .
C29 C30 C31 122.8(15) . .
C29 C30 H30 118.6 . .
C31 C30 H30 118.6 . .
C30 C31 C32 117.2(16) . .
C30 C31 H31 121.4 . .
C32 C31 H31 121.4 . .
O6 C32 C27 122.6(13) . .
O6 C32 C31 116.3(14) . .
C27 C32 C31 121.0(13) . .
O7 C33 C38 123.4(10) . .
O7 C33 C34 120.7(11) . .
C38 C33 C34 115.9(11) . .
C35 C34 C33 121.7(12) . .
C35 C34 H34 119.1 . .
C33 C34 H34 119.1 . .
C34 C35 C36 121.3(12) . .
C34 C35 H35 119.3 . .
C36 C35 H35 119.3 . .
C35 C36 C37 119.1(11) . .
C35 C36 H36 120.5 . .
C37 C36 H36 120.5 . .
C38 C37 C36 119.0(12) . .
C38 C37 H37 120.5 . .
C36 C37 H37 120.5 . .
C37 C38 C33 122.9(11) . .
C37 C38 C39 118.6(10) . .
C33 C38 C39 118.5(10) . .
O8 C39 N5 121.0(10) . .
O8 C39 C38 120.3(10) . .
N5 C39 C38 118.7(10) . .
N5 C40 C41 112.5(9) . .
N5 C40 H40A 109.1 . .
C41 C40 H40A 109.1 . .
N5 C40 H40B 109.1 . .
C41 C40 H40B 109.1 . .
H40A C40 H40B 107.8 . .
N6 C41 C40 110.5(9) . .
N6 C41 H41A 109.5 . .
C40 C41 H41A 109.5 . .
N6 C41 H41B 109.5 . .
C40 C41 H41B 109.5 . .
H41A C41 H41B 108.1 . .
N6 C42 C43 128.5(11) . .
N6 C42 H42 115.7 . .
C43 C42 H42 115.7 . .
C44 C43 C48 118.5(11) . .
C44 C43 C42 116.3(11) . .
C48 C43 C42 125.2(10) . .
C45 C44 C43 122.0(13) . .
C45 C44 H44 119.0 . .
C43 C44 H44 119.0 . .
C44 C45 C46 120.0(11) . .
C44 C45 H45 120.0 . .
C46 C45 H45 120.0 . .
C45 C46 C47 119.3(12) . .
C45 C46 H46 120.4 . .
C47 C46 H46 120.4 . .
C48 C47 C46 121.2(12) . .
C48 C47 H47 119.4 . .
C46 C47 H47 119.4 . .
O9 C48 C47 119.4(10) . .
O9 C48 C43 121.6(10) . .
C47 C48 C43 119.0(10) . .
O20 C49 H49A 109.5 . .
O20 C49 H49B 109.5 . .
H49A C49 H49B 109.5 . .
O20 C49 H49C 109.5 . .
H49A C49 H49C 109.5 . .
H49B C49 H49C 109.5 . .
O22 C50 H50A 109.5 . .
O22 C50 H50B 109.5 . .
H50A C50 H50B 109.5 . .
O22 C50 H50C 109.5 . .
H50A C50 H50C 109.5 . .
H50B C50 H50C 109.5 . .
O23 C51 H51A 109.5 . .
O23 C51 H51B 109.5 . .
H51A C51 H51B 109.5 . .
O23 C51 H51C 109.5 . .
H51A C51 H51C 109.5 . .
H51B C51 H51C 109.5 . .
O24 C52 H52A 109.5 . .
O24 C52 H52B 109.5 . .
H52A C52 H52B 109.5 . .
O24 C52 H52C 109.5 . .
H52A C52 H52C 109.5 . .
H52B C52 H52C 109.5 . .
O25 C53 H53A 109.5 . .
O25 C53 H53B 109.5 . .
H53A C53 H53B 109.5 . .
O25 C53 H53C 109.5 . .
H53A C53 H53C 109.5 . .
H53B C53 H53C 109.5 . .
O21 C54A H21B 37.6 . .
O21 C54A H54A 109.5 . .
H21B C54A H54A 72.3 . .
O21 C54A H54B 109.5 . .
H21B C54A H54B 117.9 . .
H54A C54A H54B 109.5 . .
O21 C54A H54C 109.5 . .
H21B C54A H54C 128.9 . .
H54A C54A H54C 109.5 . .
H54B C54A H54C 109.5 . .
O21 C54B H21A 37.9 . .
O21 C54B H54D 109.5 . .
H21A C54B H54D 146.1 . .
O21 C54B H54E 109.5 . .
H21A C54B H54E 94.7 . .
H54D C54B H54E 109.5 . .
O21 C54B H54F 109.5 . .
H21A C54B H54F 82.9 . .
H54D C54B H54F 109.5 . .
H54E C54B H54F 109.5 . .
O28 N10 O28 121(2) 8_575 .
O28 N10 O27 119.4(11) 8_575 .
O28 N10 O27 119.4(11) . .
O30 N11 O30 122.5(18) 8_575 .
O30 N11 O29 118.8(9) 8_575 .
O30 N11 O29 118.8(9) . .
O32 N12 O32 122.9(15) . 8_575
O32 N12 O31 118.6(8) . .
O32 N12 O31 118.6(8) 8_575 .

loop_
_geom_bond_atom_site_label_1
_geom_bond_atom_site_label_2
_geom_bond_distance
_geom_bond_site_symmetry_2
Dy1 O1 2.338(7) .
Dy1 O20 2.420(7) .
Dy1 O11 2.421(6) .
Dy1 O13 2.426(7) .
Dy1 O12 2.427(7) .
Dy1 O2 2.464(7) .
Dy1 O15 2.5137(8) .
Dy1 O14 2.528(6) .
Dy1 O26 2.531(9) .
Dy1 Zn1 3.4939(15) .
Dy1 Dy3 3.7402(7) .
Dy1 Dy2 3.7468(7) .
Dy2 O4 2.363(7) .
Dy2 O13 2.381(7) .
Dy2 O11 2.445(6) .
Dy2 O22 2.446(8) .
Dy2 O10 2.450(7) .
Dy2 O5 2.475(7) .
Dy2 O16 2.502(2) .
Dy2 O17 2.533(7) .
Dy2 O14 2.536(7) .
Dy2 Zn3 3.5224(13) .
Dy2 Dy3 3.7668(7) .
Dy3 O7 2.363(7) .
Dy3 O11 2.412(7) .
Dy3 O10 2.413(7) .
Dy3 O12 2.419(6) .
Dy3 O18 2.420(2) .
Dy3 O24 2.429(7) .
Dy3 O8 2.445(7) .
Dy3 O19 2.564(8) .
Dy3 O14 2.572(7) .
Dy3 Zn2 3.4919(13) .
Zn1 O6 1.998(9) .
Zn1 O13 2.025(7) .
Zn1 N4 2.081(11) .
Zn1 O1 2.114(7) .
Zn1 O21 2.204(11) .
Zn2 N2 2.025(9) .
Zn2 O12 2.041(7) .
Zn2 O3 2.062(7) .
Zn2 O23 2.107(8) .
Zn2 O7 2.144(7) .
Zn3 O10 2.033(7) .
Zn3 O9 2.042(7) .
Zn3 N6 2.060(8) .
Zn3 O4 2.106(7) .
Zn3 O25 2.130(8) .
O1 C1 1.325(13) .
O2 C7 1.268(12) .
O3 C16 1.348(13) .
O4 C17 1.355(12) .
O5 C23 1.242(12) .
O6 C32 1.356(15) .
O7 C33 1.346(13) .
O8 C39 1.245(12) .
O9 C48 1.347(12) .
O14 N7 1.386(11) .
O15 N7 1.272(9) .
O15 Dy1 2.5138(8) 8_565
O16 N8 1.42(2) .
O16 Dy2 2.502(2) 8_565
O17 N8 1.264(9) .
O18 N9 1.52(2) .
O18 Dy3 2.420(2) 8_565
O19 N9 1.225(10) .
O20 C49 1.318(17) .
O20 H20 0.9128 .
O21 C54B 1.412(18) .
O21 C54A 1.435(18) .
O21 H21A 0.9060 .
O21 H21B 0.8848 .
O22 C50 1.370(18) .
O22 H22 0.9008 .
O23 C51 1.455(14) .
O23 H23 0.8805 .
O24 C52 1.460(16) .
O24 H24 0.8840 .
O25 C53 1.439(14) .
O25 H25 0.8163 .
O26 H26A 0.9595 .
O26 H26B 0.9373 .
N1 C7 1.324(13) .
N1 C8 1.476(13) .
N1 H1 0.8601 .
N2 C10 1.305(14) .
N2 C9 1.464(14) .
N3 C23 1.330(13) .
N3 C24 1.461(14) .
N3 H3A 0.8598 .
N4 C26 1.306(15) .
N4 C25 1.441(16) .
N5 C39 1.328(14) .
N5 C40 1.447(14) .
N5 H5 0.8599 .
N6 C42 1.269(13) .
N6 C41 1.488(15) .
N7 O14 1.386(11) 8_565
N7 Dy1 2.830(7) 8_565
N8 O17 1.264(9) 8_565
N9 O19 1.225(10) 8_565
C1 C2 1.395(15) .
C1 C5 1.407(16) .
C2 C3 1.383(15) .
C2 H2 0.9300 .
C3 C4 1.394(18) .
C3 H3 0.9300 .
C4 C6 1.379(15) .
C4 H4 0.9300 .
C5 C6 1.386(14) .
C5 C7 1.503(14) .
C6 H6 0.9300 .
C8 C9 1.556(14) .
C8 H8A 0.9700 .
C8 H8B 0.9700 .
C9 H9A 0.9700 .
C9 H9B 0.9700 .
C10 C11 1.458(16) .
C10 H10 0.9300 .
C11 C16 1.400(16) .
C11 C12 1.425(16) .
C12 C13 1.342(19) .
C12 H12 0.9300 .
C13 C14 1.380(19) .
C13 H13 0.9300 .
C14 C15 1.375(18) .
C14 H14 0.9300 .
C15 C16 1.408(16) .
C15 H15 0.9300 .
C17 C18 1.378(15) .
C17 C22 1.391(16) .
C18 C19 1.361(16) .
C18 H18 0.9300 .
C19 C20 1.372(18) .
C19 H19 0.9300 .
C20 C21 1.378(17) .
C20 H17 0.9300 .
C21 C22 1.415(16) .
C21 H21 0.9300 .
C22 C23 1.491(15) .
C24 C25 1.510(16) .
C24 H24A 0.9700 .
C24 H24B 0.9700 .
C25 H25A 0.9700 .
C25 H25B 0.9700 .
C26 C27 1.441(19) .
C26 H27 0.9300 .
C27 C32 1.38(2) .
C27 C28 1.432(17) .
C28 C29 1.33(2) .
C28 H28 0.9300 .
C29 C30 1.39(2) .
C29 H29 0.9300 .
C30 C31 1.39(2) .
C30 H30 0.9300 .
C31 C32 1.417(19) .
C31 H31 0.9300 .
C33 C38 1.395(15) .
C33 C34 1.412(16) .
C34 C35 1.350(16) .
C34 H34 0.9300 .
C35 C36 1.374(18) .
C35 H35 0.9300 .
C36 C37 1.402(18) .
C36 H36 0.9300 .
C37 C38 1.369(15) .
C37 H37 0.9300 .
C38 C39 1.511(15) .
C40 C41 1.538(15) .
C40 H40A 0.9700 .
C40 H40B 0.9700 .
C41 H41A 0.9700 .
C41 H41B 0.9700 .
C42 C43 1.448(16) .
C42 H42 0.9300 .
C43 C44 1.407(16) .
C43 C48 1.415(16) .
C44 C45 1.359(18) .
C44 H44 0.9300 .
C45 C46 1.382(18) .
C45 H45 0.9300 .
C46 C47 1.413(16) .
C46 H46 0.9300 .
C47 C48 1.380(16) .
C47 H47 0.9300 .
C49 H49A 0.9600 .
C49 H49B 0.9600 .
C49 H49C 0.9600 .
C50 H50A 0.9600 .
C50 H50B 0.9600 .
C50 H50C 0.9600 .
C51 H51A 0.9600 .
C51 H51B 0.9600 .
C51 H51C 0.9600 .
C52 H52A 0.9600 .
C52 H52B 0.9600 .
C52 H52C 0.9600 .
C53 H53A 0.9600 .
C53 H53B 0.9600 .
C53 H53C 0.9600 .
C54A H21B 1.0064 .
C54A H54A 0.9600 .
C54A H54B 0.9600 .
C54A H54C 0.9600 .
C54B H21A 0.8546 .
C54B H54D 0.9600 .
C54B H54E 0.9600 .
C54B H54F 0.9600 .
O27 N10 1.26(2) .
O28 N10 1.218(13) .
N10 O28 1.218(13) 8_575
O29 N11 1.28(2) .
O30 N11 1.230(12) .
N11 O30 1.230(12) 8_575
O31 N12 1.283(18) .
O32 N12 1.233(10) .
N12 O32 1.233(10) 8_575

loop_
_geom_torsion_atom_site_label_1
_geom_torsion_atom_site_label_2
_geom_torsion_atom_site_label_3
_geom_torsion_atom_site_label_4
_geom_torsion
_geom_torsion_site_symmetry_1
_geom_torsion_site_symmetry_4
Dy1 O15 N7 O14 -176.7(16) . 8_565
Dy1 O15 N7 O14 -0.9(19) 8_565 8_565
Dy1 O15 N7 O14 0.9(19) . .
Dy1 O15 N7 O14 176.7(16) 8_565 .
Dy1 O15 N7 Dy1 -175.8(6) . 8_565
Dy1 O14 N7 O15 -0.9(18) . .
Dy2 O14 N7 O15 -96.2(19) . .
Dy3 O14 N7 O15 92.6(19) . .
Dy1 O14 N7 O14 177.1(12) . 8_565
Dy2 O14 N7 O14 81.8(15) . 8_565
Dy3 O14 N7 O14 -89.3(13) . 8_565
Dy2 O17 N8 O17 -167.1(17) . 8_565
Dy2 O17 N8 O16 7.1(14) . .
Dy2 O16 N8 O17 -167.9(12) 8_565 .
Dy2 O16 N8 O17 -7.2(14) . .
Dy2 O16 N8 O17 7.2(14) 8_565 8_565
Dy2 O16 N8 O17 167.9(12) . 8_565
Dy3 O19 N9 O19 -179(2) . 8_565
Dy3 O19 N9 O18 3.6(13) . .
Dy3 O18 N9 O19 178.0(11) . 8_565
Dy3 O18 N9 O19 3.8(14) 8_565 8_565
Dy3 O18 N9 O19 -3.8(14) . .
Dy3 O18 N9 O19 -178.0(11) 8_565 .
Zn1 O1 C1 C2 43.3(15) . .
Dy1 O1 C1 C2 -126.9(10) . .
Zn1 O1 C1 C5 -135.8(9) . .
Dy1 O1 C1 C5 54.0(14) . .
O1 C1 C2 C3 -176.5(12) . .
C5 C1 C2 C3 2.6(18) . .
C1 C2 C3 C4 -2(2) . .
C2 C3 C4 C6 0(2) . .
O1 C1 C5 C6 176.6(10) . .
C2 C1 C5 C6 -2.6(16) . .
O1 C1 C5 C7 -2.7(16) . .
C2 C1 C5 C7 178.2(10) . .
C3 C4 C6 C5 -0.5(19) . .
C1 C5 C6 C4 1.6(17) . .
C7 C5 C6 C4 -179.2(11) . .
Dy1 O2 C7 N1 -155.8(7) . .
Dy1 O2 C7 C5 22.5(14) . .
C8 N1 C7 O2 -0.1(15) . .
C8 N1 C7 C5 -178.5(9) . .
C6 C5 C7 O2 146.5(10) . .
C1 C5 C7 O2 -34.3(15) . .
C6 C5 C7 N1 -35.1(14) . .
C1 C5 C7 N1 144.1(10) . .
C7 N1 C8 C9 -92.1(11) . .
C10 N2 C9 C8 -121.8(10) . .
Zn2 N2 C9 C8 58.9(11) . .
N1 C8 C9 N2 56.9(12) . .
C9 N2 C10 C11 -178.9(10) . .
Zn2 N2 C10 C11 0.3(16) . .
N2 C10 C11 C16 -11.9(19) . .
N2 C10 C11 C12 170.9(11) . .
C16 C11 C12 C13 3(2) . .
C10 C11 C12 C13 -179.8(14) . .
C11 C12 C13 C14 -1(3) . .
C12 C13 C14 C15 -1(3) . .
C13 C14 C15 C16 1(2) . .
Zn2 O3 C16 C11 19.2(15) . .
Zn2 O3 C16 C15 -160.8(8) . .
C12 C11 C16 O3 177.9(11) . .
C10 C11 C16 O3 0.8(19) . .
C12 C11 C16 C15 -2.1(18) . .
C10 C11 C16 C15 -179.2(11) . .
C14 C15 C16 O3 180.0(12) . .
C14 C15 C16 C11 0.0(19) . .
Zn3 O4 C17 C18 39.4(14) . .
Dy2 O4 C17 C18 -125.5(9) . .
Zn3 O4 C17 C22 -140.2(8) . .
Dy2 O4 C17 C22 55.0(13) . .
O4 C17 C18 C19 -175.4(11) . .
C22 C17 C18 C19 4.2(17) . .
C17 C18 C19 C20 -2.6(19) . .
C18 C19 C20 C21 1(2) . .
C19 C20 C21 C22 -0.6(19) . .
O4 C17 C22 C21 175.8(10) . .
C18 C17 C22 C21 -3.8(16) . .
O4 C17 C22 C23 -2.3(16) . .
C18 C17 C22 C23 178.1(10) . .
C20 C21 C22 C17 2.2(18) . .
C20 C21 C22 C23 -179.7(11) . .
Dy2 O5 C23 N3 -152.6(8) . .
Dy2 O5 C23 C22 25.8(15) . .
C24 N3 C23 O5 3.6(17) . .
C24 N3 C23 C22 -174.9(10) . .
C17 C22 C23 O5 -37.6(16) . .
C21 C22 C23 O5 144.3(11) . .
C17 C22 C23 N3 140.9(11) . .
C21 C22 C23 N3 -37.2(15) . .
C23 N3 C24 C25 -95.2(13) . .
C26 N4 C25 C24 -134.2(10) . .
Zn1 N4 C25 C24 46.9(12) . .
N3 C24 C25 N4 57.8(13) . .
C25 N4 C26 C27 178.2(11) . .
Zn1 N4 C26 C27 -2.9(16) . .
N4 C26 C27 C32 -20(2) . .
N4 C26 C27 C28 168.6(11) . .
C32 C27 C28 C29 3(2) . .
C26 C27 C28 C29 175.9(14) . .
C27 C28 C29 C30 -3(2) . .
C28 C29 C30 C31 -3(3) . .
C29 C30 C31 C32 6(3) . .
Zn1 O6 C32 C27 28.8(18) . .
Zn1 O6 C32 C31 -154.5(11) . .
C28 C27 C32 O6 177.3(12) . .
C26 C27 C32 O6 5(2) . .
C28 C27 C32 C31 1(2) . .
C26 C27 C32 C31 -171.1(13) . .
C30 C31 C32 O6 177.9(14) . .
C30 C31 C32 C27 -5(2) . .
Zn2 O7 C33 C38 -147.7(9) . .
Dy3 O7 C33 C38 58.2(13) . .
Zn2 O7 C33 C34 31.3(16) . .
Dy3 O7 C33 C34 -122.8(10) . .
O7 C33 C34 C35 178.0(11) . .
C38 C33 C34 C35 -2.9(18) . .
C33 C34 C35 C36 3(2) . .
C34 C35 C36 C37 -1(2) . .
C35 C36 C37 C38 -1.5(19) . .
C36 C37 C38 C33 1.7(18) . .
C36 C37 C38 C39 -176.5(11) . .
O7 C33 C38 C37 179.5(10) . .
C34 C33 C38 C37 0.5(17) . .
O7 C33 C38 C39 -2.3(16) . .
C34 C33 C38 C39 178.7(10) . .
Dy3 O8 C39 N5 -156.6(7) . .
Dy3 O8 C39 C38 23.4(13) . .
C40 N5 C39 O8 -1.7(15) . .
C40 N5 C39 C38 178.2(9) . .
C37 C38 C39 O8 137.7(11) . .
C33 C38 C39 O8 -40.6(14) . .
C37 C38 C39 N5 -42.3(14) . .
C33 C38 C39 N5 139.4(10) . .
C39 N5 C40 C41 -91.7(12) . .
C42 N6 C41 C40 -114.9(11) . .
Zn3 N6 C41 C40 60.0(11) . .
N5 C40 C41 N6 53.8(13) . .
C41 N6 C42 C43 177.7(11) . .
Zn3 N6 C42 C43 3.0(17) . .
N6 C42 C43 C44 173.3(12) . .
N6 C42 C43 C48 -8(2) . .
C48 C43 C44 C45 0.5(19) . .
C42 C43 C44 C45 179.0(11) . .
C43 C44 C45 C46 1(2) . .
C44 C45 C46 C47 0(2) . .
C45 C46 C47 C48 -1.8(19) . .
Zn3 O9 C48 C47 -165.3(8) . .
Zn3 O9 C48 C43 16.0(15) . .
C46 C47 C48 O9 -175.7(11) . .
C46 C47 C48 C43 3.0(18) . .
C44 C43 C48 O9 176.4(10) . .
C42 C43 C48 O9 -2.0(18) . .
C44 C43 C48 C47 -2.3(17) . .
C42 C43 C48 C47 179.4(11) . .

loop_
_platon_squeeze_void_nr
_platon_squeeze_void_average_x
_platon_squeeze_void_average_y
_platon_squeeze_void_average_z
_platon_squeeze_void_volume
_platon_squeeze_void_count_electrons
_platon_squeeze_void_content
1 0.050 0.250 -0.250 1846 494 ' '
2 -0.070 0.750 0.250 1846 493 ' '
3 0.063 0.750 0.616 26 12 ' '
4 0.096 0.250 0.449 37 9 ' '
5 0.208 0.750 0.847 28 12 ' '
6 0.292 0.250 0.347 28 11 ' '
7 0.403 0.750 0.949 38 9 ' '
8 0.437 0.250 0.116 26 13 ' '
9 0.563 0.750 0.884 26 11 ' '
10 0.596 0.250 0.051 37 9 ' '
11 0.708 0.750 0.653 29 13 ' '
12 0.792 0.250 0.153 29 11 ' '
13 0.904 0.750 0.551 38 9 ' '
14 0.937 0.250 0.384 26 12 ' '
